data_4338992
loop_
_publ_author_name
'Yoo, Houng Sik'
'Kim, Jae Il'
'Yang, Namgeun'
'Koh, Eui Kwan'
'Park, Je-Geun'
'Hong, Chang Seop'

_publ_section_title
;
 Uncommon ferromagnetic interactions in a homometallic Co(II) chain
 bridged by a single end-to-end azide.
;
_journal_issue 22
_journal_name_full 'Inorganic chemistry'
_journal_page_first 9054
_journal_page_last 9056
_journal_paper_doi 10.1021/ic7014995
_journal_volume 46
_journal_year 2007
_chemical_formula_sum 'C18 H25 Co N12 O0'
_chemical_formula_weight 468.43
_chemical_name_systematic
;
 ?
;
_space_group_IT_number 14
_symmetry_cell_setting monoclinic
_symmetry_space_group_name_Hall '-P 2yn'
_symmetry_space_group_name_H-M 'P 1 21/n 1'
_atom_sites_solution_hydrogens geom
_atom_sites_solution_primary direct
_atom_sites_solution_secondary difmap
_audit_creation_method SHELXL-97
_cell_angle_alpha 90.00
_cell_angle_beta 116.4250(10)
_cell_angle_gamma 90.00
_cell_formula_units_Z 4
_cell_length_a 12.4579(3)
_cell_length_b 15.1725(3)
_cell_length_c 13.0991(3)
_cell_measurement_reflns_used 5640
_cell_measurement_temperature 293(2)
_cell_measurement_theta_max 30.3245
_cell_measurement_theta_min 2.1945
_cell_volume 2217.27(9)
_computing_cell_refinement 'Bruker SMART APEXII'
_computing_data_collection 'Bruker SMART APEXII'
_computing_data_reduction 'Bruker SAINT'
_computing_molecular_graphics WingX
_computing_publication_material WingX
_computing_structure_refinement 'SHELXL-97 (Sheldrick, 1997)'
_computing_structure_solution 'SHELXS-97 (Sheldrick, 1997)'
_diffrn_ambient_temperature 293(2)
_diffrn_measured_fraction_theta_full 0.762
_diffrn_measured_fraction_theta_max 0.762
_diffrn_measurement_device_type 'CCD area detector'
_diffrn_measurement_method 'psi sacans'
_diffrn_radiation_monochromator graphite
_diffrn_radiation_source 'fine-focus sealed tube'
_diffrn_radiation_type MoK\a
_diffrn_radiation_wavelength 0.71073
_diffrn_reflns_av_R_equivalents 0.0218
_diffrn_reflns_av_sigmaI/netI 0.0254
_diffrn_reflns_limit_h_max 19
_diffrn_reflns_limit_h_min -17
_diffrn_reflns_limit_k_max 21
_diffrn_reflns_limit_k_min -21
_diffrn_reflns_limit_l_max 18
_diffrn_reflns_limit_l_min -20
_diffrn_reflns_number 23179
_diffrn_reflns_theta_full 33.44
_diffrn_reflns_theta_max 33.44
_diffrn_reflns_theta_min 1.88
_exptl_absorpt_coefficient_mu 0.806
_exptl_absorpt_correction_T_max 0.9383
_exptl_absorpt_correction_T_min 0.7656
_exptl_absorpt_correction_type multi-scan
_exptl_absorpt_process_details sadabs
_exptl_crystal_colour BROWN
_exptl_crystal_density_diffrn 1.403
_exptl_crystal_density_method 'not measured'
_exptl_crystal_description PLATE
_exptl_crystal_F_000 976
_exptl_crystal_size_max 0.35
_exptl_crystal_size_mid 0.32
_exptl_crystal_size_min 0.08
_refine_diff_density_max 0.546
_refine_diff_density_min -0.350
_refine_diff_density_rms 0.053
_refine_ls_extinction_method none
_refine_ls_goodness_of_fit_ref 1.038
_refine_ls_hydrogen_treatment constr
_refine_ls_matrix_type full
_refine_ls_number_parameters 280
_refine_ls_number_reflns 6600
_refine_ls_number_restraints 0
_refine_ls_restrained_S_all 1.038
_refine_ls_R_factor_all 0.0595
_refine_ls_R_factor_gt 0.0386
_refine_ls_shift/su_max 0.001
_refine_ls_shift/su_mean 0.000
_refine_ls_structure_factor_coef Fsqd
_refine_ls_weighting_details 'calc w=1/[\s^2^(Fo^2^)+(0.0467P)^2^+0.9432P] where P=(Fo^2^+2Fc^2^)/3'
_refine_ls_weighting_scheme calc
_refine_ls_wR_factor_gt 0.0947
_refine_ls_wR_factor_ref 0.1083
_reflns_number_gt 4935
_reflns_number_total 6600
_reflns_threshold_expression >2sigma(I)
_cod_data_source_file ic7014995-file001.cif
_cod_data_source_block p21_n
_cod_depositor_comments
;
The following automatic conversions were performed:

'_symmetry_cell_setting' value 'Monoclinic' changed to 'monoclinic'
according to
/usr/data/users/saulius/automatic-downloads/retrospective/ACS/lib/dictionaries/cif_core.dic
dictionary named 'cif_core.dic' version 2.4.2 from
2011-04-26.

'_exptl_absorpt_correction_type' value 'MULTI-SCAN'
changed to 'multi-scan' according to
/usr/data/users/saulius/automatic-downloads/retrospective/ACS/lib/dictionaries/cif_core.dic
dictionary named 'cif_core.dic' version 2.4.2 from 2011-04-26.

Automatic conversion script
Id: cif_fix_values 2281 2013-09-26 08:29:07Z andrius 
;
_cod_original_cell_volume 2217.26(9)
_cod_original_sg_symbol_H-M P21/n
_cod_database_code 4338992

loop_
_symmetry_equiv_pos_as_xyz
'x, y, z'
'-x+1/2, y+1/2, -z+1/2'
'-x, -y, -z'
'x-1/2, -y-1/2, z-1/2'

loop_
_atom_site_label
_atom_site_type_symbol
_atom_site_fract_x
_atom_site_fract_y
_atom_site_fract_z
_atom_site_U_iso_or_equiv
_atom_site_adp_type
_atom_site_occupancy
_atom_site_symmetry_multiplicity
_atom_site_calc_flag
_atom_site_refinement_flags
Co1 Co 0.16769(2) 0.809765(15) 0.169112(19) 0.03398(8) Uani 1 1 d .
N1 N 0.11388(16) 0.88537(11) 0.03460(14) 0.0467(4) Uani 1 1 d .
N2 N 0.05492(16) 0.85728(12) -0.05845(15) 0.0494(4) Uani 1 1 d .
N3 N 0.0006(2) 0.83360(18) -0.15053(18) 0.0853(8) Uani 1 1 d .
N4 N 0.07957(17) 0.70884(12) 0.07960(15) 0.0491(4) Uani 1 1 d .
N5 N 0.01426(17) 0.66477(12) 0.10239(15) 0.0527(4) Uani 1 1 d .
N6 N -0.0518(2) 0.62031(18) 0.1177(2) 0.0918(8) Uani 1 1 d .
C1 C -0.1958(2) 0.8547(2) 0.2335(2) 0.0835(9) Uani 1 1 d .
H1 H -0.1565 0.8020 0.2641 0.100 Uiso 1 1 calc R
C2 C -0.2760(3) 0.8889(3) 0.2701(3) 0.1063(14) Uani 1 1 d .
H2 H -0.2886 0.8594 0.3260 0.128 Uiso 1 1 calc R
C3 C -0.3351(3) 0.9633(3) 0.2263(4) 0.1066(13) Uani 1 1 d .
H3 H -0.3880 0.9867 0.2517 0.128 Uiso 1 1 calc R
C4 C -0.3165(4) 1.0037(3) 0.1448(6) 0.162(3) Uani 1 1 d .
H4 H -0.3595 1.0545 0.1113 0.194 Uiso 1 1 calc R
C5 C -0.2352(3) 0.9719(2) 0.1094(4) 0.1110(14) Uani 1 1 d .
H5 H -0.2225 1.0024 0.0542 0.133 Uiso 1 1 calc R
C6 C -0.17388(18) 0.89716(15) 0.15366(18) 0.0508(5) Uani 1 1 d .
C7 C -0.08526(19) 0.86304(18) 0.11375(19) 0.0575(5) Uani 1 1 d .
H7A H -0.1112 0.8053 0.0798 0.069 Uiso 1 1 calc R
H7B H -0.0853 0.9020 0.0550 0.069 Uiso 1 1 calc R
N10 N 0.03956(14) 0.85607(10) 0.20669(13) 0.0418(3) Uani 1 1 d .
H10 H 0.0359 0.8181 0.2588 0.050 Uiso 1 1 calc R
C8 C 0.08136(19) 0.94146(14) 0.2673(2) 0.0530(5) Uani 1 1 d .
H8A H 0.0452 0.9511 0.3184 0.064 Uiso 1 1 calc R
H8B H 0.0576 0.9894 0.2126 0.064 Uiso 1 1 calc R
C9 C 0.21646(19) 0.93952(14) 0.33451(18) 0.0482(5) Uani 1 1 d .
H9A H 0.2472 0.9976 0.3641 0.058 Uiso 1 1 calc R
H9B H 0.2408 0.8986 0.3978 0.058 Uiso 1 1 calc R
N11 N 0.26061(14) 0.91059(10) 0.25304(13) 0.0387(3) Uani 1 1 d .
H11 H 0.2454 0.9551 0.2018 0.046 Uiso 1 1 calc R
C10 C 0.38945(17) 0.88976(14) 0.29913(17) 0.0473(4) Uani 1 1 d .
H10A H 0.4137 0.8487 0.3623 0.057 Uiso 1 1 calc R
H10B H 0.4375 0.9428 0.3252 0.057 Uiso 1 1 calc R
C11 C 0.40308(19) 0.84900(15) 0.20076(19) 0.0497(5) Uani 1 1 d .
H11A H 0.3886 0.8928 0.1422 0.060 Uiso 1 1 calc R
H11B H 0.4838 0.8263 0.2264 0.060 Uiso 1 1 calc R
N12 N 0.31416(14) 0.77582(10) 0.15419(13) 0.0396(3) Uani 1 1 d .
H12 H 0.3463 0.7291 0.2017 0.047 Uiso 1 1 calc R
C12 C 0.29940(19) 0.74688(16) 0.03956(17) 0.0522(5) Uani 1 1 d .
H12A H 0.2673 0.7955 -0.0135 0.063 Uiso 1 1 calc R
H12B H 0.2415 0.6992 0.0126 0.063 Uiso 1 1 calc R
C13 C 0.41398(19) 0.71643(15) 0.03968(17) 0.0493(5) Uani 1 1 d .
C14 C 0.4594(3) 0.6358(2) 0.0811(3) 0.0872(9) Uani 1 1 d .
H14 H 0.4171 0.5999 0.1081 0.105 Uiso 1 1 calc R
C15 C 0.5624(4) 0.6049(4) 0.0851(4) 0.1296(17) Uani 1 1 d .
H15 H 0.5891 0.5487 0.1135 0.155 Uiso 1 1 calc R
C16 C 0.6249(4) 0.6535(4) 0.0494(4) 0.1220(17) Uani 1 1 d .
H16 H 0.6974 0.6319 0.0556 0.146 Uiso 1 1 calc R
C17 C 0.5882(4) 0.7350(4) 0.0033(4) 0.1189(17) Uani 1 1 d .
H17 H 0.6327 0.7681 -0.0240 0.143 Uiso 1 1 calc R
C18 C 0.4763(3) 0.7680(2) -0.0016(3) 0.0884(10) Uani 1 1 d .
H18 H 0.4476 0.8233 -0.0323 0.106 Uiso 1 1 calc R
N7 N 0.22608(15) 0.74524(10) 0.31350(13) 0.0423(3) Uani 1 1 d .
N8 N 0.22820(17) 0.66708(11) 0.31812(14) 0.0506(4) Uani 1 1 d .
N9 N 0.2332(3) 0.59255(14) 0.3295(2) 0.1025(10) Uani 1 1 d .

loop_
_atom_site_aniso_label
_atom_site_aniso_U_11
_atom_site_aniso_U_22
_atom_site_aniso_U_33
_atom_site_aniso_U_23
_atom_site_aniso_U_13
_atom_site_aniso_U_12
Co1 0.03592(14) 0.03385(12) 0.03285(12) -0.00068(9) 0.01593(10) -0.00311(9)
N1 0.0519(10) 0.0455(9) 0.0385(8) 0.0055(7) 0.0164(8) -0.0043(8)
N2 0.0459(10) 0.0572(10) 0.0411(9) 0.0096(8) 0.0158(8) -0.0090(8)
N3 0.0865(17) 0.1046(18) 0.0428(11) 0.0052(11) 0.0090(11) -0.0342(15)
N4 0.0564(11) 0.0486(9) 0.0457(9) -0.0093(7) 0.0260(8) -0.0182(8)
N5 0.0495(10) 0.0535(10) 0.0492(10) 0.0022(8) 0.0166(8) -0.0112(8)
N6 0.0759(16) 0.0963(18) 0.1026(19) 0.0159(15) 0.0392(15) -0.0341(14)
C1 0.0500(14) 0.123(3) 0.0777(18) 0.0462(18) 0.0289(14) 0.0184(16)
C2 0.0508(16) 0.208(5) 0.0651(17) 0.026(2) 0.0302(14) -0.004(2)
C3 0.077(2) 0.122(3) 0.154(4) -0.036(3) 0.081(3) -0.018(2)
C4 0.152(4) 0.084(2) 0.338(8) 0.068(4) 0.188(5) 0.053(3)
C5 0.105(2) 0.087(2) 0.190(4) 0.070(2) 0.109(3) 0.0429(19)
C6 0.0371(10) 0.0598(12) 0.0537(11) 0.0068(10) 0.0187(9) 0.0002(9)
C7 0.0404(11) 0.0761(15) 0.0506(12) 0.0007(11) 0.0154(10) 0.0073(10)
N10 0.0385(8) 0.0446(8) 0.0426(8) 0.0008(7) 0.0184(7) 0.0006(7)
C8 0.0516(12) 0.0459(11) 0.0652(13) -0.0085(10) 0.0294(11) 0.0023(9)
C9 0.0521(12) 0.0455(10) 0.0503(11) -0.0129(9) 0.0259(10) -0.0050(9)
N11 0.0403(8) 0.0361(7) 0.0398(8) -0.0024(6) 0.0179(7) -0.0035(6)
C10 0.0388(10) 0.0523(11) 0.0478(10) -0.0106(9) 0.0164(9) -0.0093(9)
C11 0.0413(11) 0.0558(11) 0.0568(12) -0.0088(10) 0.0262(10) -0.0098(9)
N12 0.0401(8) 0.0435(8) 0.0373(7) -0.0038(6) 0.0193(7) -0.0031(7)
C12 0.0530(12) 0.0671(13) 0.0410(10) -0.0084(9) 0.0249(9) 0.0000(10)
C13 0.0516(12) 0.0612(12) 0.0441(10) -0.0107(9) 0.0293(9) -0.0074(10)
C14 0.104(2) 0.088(2) 0.096(2) 0.0170(17) 0.068(2) 0.0342(18)
C15 0.118(3) 0.166(4) 0.126(3) 0.005(3) 0.073(3) 0.064(3)
C16 0.073(2) 0.191(5) 0.112(3) -0.060(3) 0.050(2) -0.008(3)
C17 0.120(3) 0.166(4) 0.118(3) -0.078(3) 0.097(3) -0.088(3)
C18 0.120(3) 0.0850(19) 0.101(2) -0.0256(17) 0.085(2) -0.0337(18)
N7 0.0530(10) 0.0384(8) 0.0376(8) 0.0015(6) 0.0221(7) 0.0030(7)
N8 0.0611(11) 0.0429(9) 0.0390(8) 0.0017(7) 0.0145(8) 0.0066(8)
N9 0.149(3) 0.0407(11) 0.0725(15) 0.0036(10) 0.0083(16) 0.0105(13)

loop_
_atom_type_symbol
_atom_type_description
_atom_type_scat_dispersion_real
_atom_type_scat_dispersion_imag
_atom_type_scat_source
C C 0.0033 0.0016 'International Tables Vol C Tables 4.2.6.8 and 6.1.1.4'
H H 0.0000 0.0000 'International Tables Vol C Tables 4.2.6.8 and 6.1.1.4'
N N 0.0061 0.0033 'International Tables Vol C Tables 4.2.6.8 and 6.1.1.4'
O O 0.0106 0.0060 'International Tables Vol C Tables 4.2.6.8 and 6.1.1.4'
Co Co 0.3494 0.9721 'International Tables Vol C Tables 4.2.6.8 and 6.1.1.4'

loop_
_geom_angle_atom_site_label_1
_geom_angle_atom_site_label_2
_geom_angle_atom_site_label_3
_geom_angle
N11 Co1 N4 176.66(7)
N11 Co1 N1 85.80(7)
N4 Co1 N1 92.49(7)
N11 Co1 N7 88.59(7)
N4 Co1 N7 93.22(7)
N1 Co1 N7 174.02(7)
N11 Co1 N12 85.27(6)
N4 Co1 N12 91.91(7)
N1 Co1 N12 91.43(7)
N7 Co1 N12 90.16(7)
N11 Co1 N10 85.62(6)
N4 Co1 N10 97.30(7)
N1 Co1 N10 91.41(7)
N7 Co1 N10 86.10(7)
N12 Co1 N10 170.23(6)
N2 N1 Co1 121.47(14)
N3 N2 N1 176.3(2)
N5 N4 Co1 123.87(15)
N6 N5 N4 175.8(2)
C6 C1 C2 120.8(3)
C3 C2 C1 121.0(3)
C2 C3 C4 118.2(3)
C3 C4 C5 121.6(4)
C6 C5 C4 120.8(3)
C5 C6 C1 117.5(2)
C5 C6 C7 120.2(2)
C1 C6 C7 122.3(2)
N10 C7 C6 113.55(18)
C8 N10 C7 111.34(17)
C8 N10 Co1 108.05(12)
C7 N10 Co1 118.77(13)
N10 C8 C9 109.16(16)
N11 C9 C8 105.21(16)
C9 N11 C10 117.23(15)
C9 N11 Co1 109.01(12)
C10 N11 Co1 109.23(12)
N11 C10 C11 104.72(16)
N12 C11 C10 108.02(15)
C11 N12 C12 111.46(15)
C11 N12 Co1 108.29(12)
C12 N12 Co1 117.84(12)
N12 C12 C13 113.44(17)
C14 C13 C18 117.6(3)
C14 C13 C12 120.4(2)
C18 C13 C12 122.0(2)
C15 C14 C13 123.5(4)
C16 C15 C14 120.0(5)
C15 C16 C17 122.6(4)
C16 C17 C18 117.3(3)
C13 C18 C17 119.0(4)
N8 N7 Co1 122.58(13)
N9 N8 N7 175.9(2)

loop_
_geom_bond_atom_site_label_1
_geom_bond_atom_site_label_2
_geom_bond_distance
Co1 N11 1.9380(15)
Co1 N4 1.9440(16)
Co1 N1 1.9541(16)
Co1 N7 1.9596(15)
Co1 N12 1.9875(15)
Co1 N10 1.9958(16)
N1 N2 1.188(2)
N2 N3 1.147(3)
N4 N5 1.189(2)
N5 N6 1.148(3)
C1 C6 1.355(3)
C1 C2 1.387(5)
C2 C3 1.331(5)
C3 C4 1.338(6)
C4 C5 1.375(5)
C5 C6 1.346(4)
C6 C7 1.508(3)
C7 N10 1.492(3)
N10 C8 1.487(3)
C8 C9 1.513(3)
C9 N11 1.469(2)
N11 C10 1.476(2)
C10 C11 1.506(3)
C11 N12 1.493(3)
N12 C12 1.495(2)
C12 C13 1.500(3)
C13 C14 1.356(4)
C13 C18 1.372(3)
C14 C15 1.345(4)
C15 C16 1.301(7)
C16 C17 1.362(6)
C17 C18 1.455(6)
N7 N8 1.187(2)
N8 N9 1.139(3)
